data_4111161
loop_
_publ_author_name
'Shigehisa Akine'
'Takanori Taniguchi'
'Tatsuya Nabeshima'

_publ_contact_author_address
;
Tsukuba, Ibaraki 305-8571, Japan
;
_publ_contact_author_email nabesima@chem.tsukuba.ac.jp
_publ_contact_author_fax +81-29-853-4507
_publ_contact_author_name 'Tatsuya Nabeshima'
_publ_contact_author_phone +81-29-853-4507
_publ_section_title
;
 Helical Metallohost-Guest Complexes via Site-Selective Transmetalation of
 Homotrinuclear Complexes
;
_journal_name_full 'Journal of the American Chemical Society'
_journal_page_first 15765
_journal_page_last 15774
_journal_paper_doi 10.1021/ja0646702
_journal_volume 128
_journal_year 2006
_chemical_formula_moiety C38H48.50Cl3N4O19.25PrZn2
_chemical_formula_sum 'C38 H48.5 Cl3 N4 O19.25 Pr Zn2'
_chemical_formula_weight 1247.31
_chemical_name_common '[LZn2Pr(OAc)3] 3MeOH CHCl3 0.25H2O'
_chemical_name_systematic
; 
 ? 
;
_space_group_IT_number 15
_symmetry_cell_setting monoclinic
_symmetry_space_group_name_Hall '-C 2yc'
_symmetry_space_group_name_H-M 'C 1 2/c 1'
_atom_sites_solution_hydrogens geom
_atom_sites_solution_primary direct
_atom_sites_solution_secondary difmap
_audit_creation_method SHELXL-97
_cell_angle_alpha 90.00
_cell_angle_beta 122.2609(17)
_cell_angle_gamma 90.00
_cell_formula_units_Z 8
_cell_length_a 35.42(2)
_cell_length_b 13.147(8)
_cell_length_c 23.595(15)
_cell_measurement_reflns_used 30628
_cell_measurement_temperature 120
_cell_measurement_theta_max 25.50
_cell_measurement_theta_min 3.05
_cell_volume 9291(10)
_computing_cell_refinement 'CrystalClear (Rigaku Corp., 2000)'
_computing_data_collection 'CrystalClear (Rigaku Corp., 2000)'
_computing_data_reduction 'CrystalClear (Rigaku Corp., 2000)'
_computing_molecular_graphics ORTEP-3
_computing_publication_material ORTEP-3
_computing_structure_refinement 'SHELXL-97 (Sheldrick, 1997)'
_computing_structure_solution 'DIRDIF99 (Beurskens et al., 1999)'
_diffrn_ambient_temperature 120
_diffrn_measured_fraction_theta_full 0.997
_diffrn_measured_fraction_theta_max 0.997
_diffrn_measurement_device_type 'Rigaku Mercury CCD diffractometer'
_diffrn_measurement_method CCD
_diffrn_radiation_monochromator graphite
_diffrn_radiation_source 'fine-focus sealed tube'
_diffrn_radiation_type MoK\a
_diffrn_radiation_wavelength 0.71069
_diffrn_reflns_av_R_equivalents 0.0442
_diffrn_reflns_av_sigmaI/netI 0.0616
_diffrn_reflns_limit_h_max 42
_diffrn_reflns_limit_h_min -41
_diffrn_reflns_limit_k_max 15
_diffrn_reflns_limit_k_min -15
_diffrn_reflns_limit_l_max 24
_diffrn_reflns_limit_l_min -28
_diffrn_reflns_number 30628
_diffrn_reflns_theta_full 25.50
_diffrn_reflns_theta_max 25.50
_diffrn_reflns_theta_min 3.05
_diffrn_standards_decay_% 0
_diffrn_standards_interval_count 0
_diffrn_standards_interval_time 0
_diffrn_standards_number 0
_exptl_absorpt_coefficient_mu 2.310
_exptl_absorpt_correction_T_max 0.7233
_exptl_absorpt_correction_T_min 0.3914
_exptl_absorpt_correction_type multi-scan
_exptl_absorpt_process_details 'CrystalClear (Rigaku Corp., 2000)'
_exptl_crystal_colour yellow
_exptl_crystal_density_diffrn 1.783
_exptl_crystal_description prismatic
_exptl_crystal_F_000 5028
_exptl_crystal_size_max 0.50
_exptl_crystal_size_mid 0.15
_exptl_crystal_size_min 0.15
_refine_diff_density_max 1.110
_refine_diff_density_min -1.226
_refine_diff_density_rms 0.120
_refine_ls_extinction_method none
_refine_ls_goodness_of_fit_ref 1.082
_refine_ls_hydrogen_treatment constr
_refine_ls_matrix_type full
_refine_ls_number_parameters 669
_refine_ls_number_reflns 8619
_refine_ls_number_restraints 20
_refine_ls_restrained_S_all 1.084
_refine_ls_R_factor_all 0.0623
_refine_ls_R_factor_gt 0.0488
_refine_ls_shift/su_max 0.001
_refine_ls_shift/su_mean 0.000
_refine_ls_structure_factor_coef Fsqd
_refine_ls_weighting_details 'calc w=1/[\s^2^(Fo^2^)+(0.0496P)^2^+44.0270P] where P=(Fo^2^+2Fc^2^)/3'
_refine_ls_weighting_scheme calc
_refine_ls_wR_factor_gt 0.1114
_refine_ls_wR_factor_ref 0.1186
_reflns_number_gt 7294
_reflns_number_total 8619
_reflns_threshold_expression >2sigma(I)
_cod_data_source_file ja0646702si20060630_083422.cif
_cod_data_source_block LZn2Pr
_cod_original_cell_volume 9292(10)
_cod_original_formula_sum 'C38 H48.50 Cl3 N4 O19.25 Pr Zn2'
_cod_database_code 4111161

loop_
_symmetry_equiv_pos_as_xyz
'x, y, z'
'-x, y, -z+1/2'
'x+1/2, y+1/2, z'
'-x+1/2, y+1/2, -z+1/2'
'-x, -y, -z'
'x, -y, z-1/2'
'-x+1/2, -y+1/2, -z'
'x+1/2, -y+1/2, z-1/2'

loop_
_atom_site_label
_atom_site_type_symbol
_atom_site_fract_x
_atom_site_fract_y
_atom_site_fract_z
_atom_site_U_iso_or_equiv
_atom_site_adp_type
_atom_site_occupancy
_atom_site_symmetry_multiplicity
_atom_site_calc_flag
_atom_site_refinement_flags
_atom_site_disorder_assembly
_atom_site_disorder_group
Pr1 Pr 0.120668(9) 0.55812(2) 0.453758(14) 0.01828(10) Uani 1 1 d . . .
Zn1 Zn 0.13370(2) 0.74411(5) 0.35816(3) 0.01944(15) Uani 1 1 d . A .
Zn2 Zn 0.117507(19) 0.29623(5) 0.44305(3) 0.01913(15) Uani 1 1 d . A .
C1 C 0.22011(17) 0.8401(4) 0.5067(3) 0.0204(11) Uani 1 1 d . A .
C2 C 0.19438(17) 0.7610(4) 0.5096(2) 0.0186(11) Uani 1 1 d . . .
C3 C 0.20231(17) 0.7339(4) 0.5729(3) 0.0223(12) Uani 1 1 d . A .
C4 C 0.23339(18) 0.7844(4) 0.6304(3) 0.0256(12) Uani 1 1 d . . .
H1 H 0.2379 0.7658 0.6725 0.031 Uiso 1 1 calc R A .
C5 C 0.25810(18) 0.8630(4) 0.6262(3) 0.0269(13) Uani 1 1 d . A .
H2 H 0.2792 0.8988 0.6656 0.032 Uiso 1 1 calc R . .
C6 C 0.25243(18) 0.8896(4) 0.5655(3) 0.0248(12) Uani 1 1 d . . .
H3 H 0.2704 0.9415 0.5636 0.030 Uiso 1 1 calc R A .
O1 O 0.16477(12) 0.7078(3) 0.45741(17) 0.0231(8) Uani 1 1 d . A .
O2 O 0.17671(12) 0.6521(3) 0.57127(17) 0.0232(8) Uani 1 1 d . A .
C7 C 0.1929(2) 0.6002(5) 0.6336(3) 0.0350(15) Uani 1 1 d . . .
H4 H 0.2247 0.5850 0.6543 0.052 Uiso 1 1 calc R A .
H5 H 0.1763 0.5367 0.6254 0.052 Uiso 1 1 calc R . .
H6 H 0.1888 0.6436 0.6636 0.052 Uiso 1 1 calc R . .
C8 C 0.21733(17) 0.8698(4) 0.4460(3) 0.0211(11) Uani 1 1 d . . .
H7 H 0.2411 0.9097 0.4503 0.025 Uiso 1 1 calc R A .
N1 N 0.18506(14) 0.8467(3) 0.3857(2) 0.0203(9) Uani 1 1 d . A .
O3 O 0.19514(12) 0.8789(3) 0.33726(18) 0.0251(8) Uani 1 1 d . . .
C9 C 0.16183(19) 0.9469(4) 0.2891(3) 0.0268(13) Uani 1 1 d . A .
H8 H 0.1709 0.9690 0.2580 0.032 Uiso 1 1 calc R . .
H9 H 0.1612 1.0081 0.3130 0.032 Uiso 1 1 calc R . .
C10 C 0.11507(19) 0.9037(4) 0.2483(3) 0.0282(13) Uani 1 1 d . . .
H10 H 0.1036 0.8921 0.2780 0.034 Uiso 1 1 calc R A .
H11 H 0.0952 0.9535 0.2136 0.034 Uiso 1 1 calc R . .
O4 O 0.11419(13) 0.8101(3) 0.21683(18) 0.0300(9) Uani 1 1 d . A .
N2 N 0.12154(15) 0.7272(3) 0.2600(2) 0.0245(10) Uani 1 1 d . . .
C11 C 0.12401(17) 0.6438(4) 0.2335(3) 0.0233(12) Uani 1 1 d . A .
H12 H 0.1224 0.6482 0.1921 0.028 Uiso 1 1 calc R . .
C12 C 0.12900(17) 0.5439(4) 0.2622(2) 0.0190(11) Uani 1 1 d . . .
C13 C 0.12446(16) 0.5253(4) 0.3170(2) 0.0177(11) Uani 1 1 d . A .
C14 C 0.12578(16) 0.4239(4) 0.3394(2) 0.0174(11) Uani 1 1 d . . .
C15 C 0.13196(17) 0.3435(4) 0.3067(2) 0.0208(11) Uani 1 1 d . A .
C16 C 0.13775(19) 0.3639(4) 0.2527(3) 0.0258(12) Uani 1 1 d . . .
H13 H 0.1431 0.3092 0.2315 0.031 Uiso 1 1 calc R A .
C17 C 0.13580(18) 0.4604(4) 0.2309(3) 0.0244(12) Uani 1 1 d . A .
H14 H 0.1391 0.4720 0.1940 0.029 Uiso 1 1 calc R . .
O5 O 0.11840(12) 0.5976(3) 0.35079(17) 0.0217(8) Uani 1 1 d . A .
O6 O 0.11981(13) 0.4150(3) 0.38972(17) 0.0224(8) Uani 1 1 d . A .
C18 C 0.13114(18) 0.2388(4) 0.3237(3) 0.0261(13) Uani 1 1 d . . .
H15 H 0.1363 0.1895 0.2991 0.031 Uiso 1 1 calc R A .
N3 N 0.12421(15) 0.2044(3) 0.3685(2) 0.0223(10) Uani 1 1 d . A .
O7 O 0.12496(14) 0.0964(3) 0.3667(2) 0.0315(10) Uani 1 1 d . . .
C19 C 0.1107(2) 0.0541(4) 0.4086(3) 0.0323(14) Uani 1 1 d . A .
H16 H 0.1032 -0.0187 0.3974 0.039 Uiso 1 1 calc R . .
H17 H 0.0834 0.0897 0.3997 0.039 Uiso 1 1 calc R . .
C20 C 0.1470(2) 0.0642(4) 0.4830(3) 0.0305(14) Uani 1 1 d . . .
H18 H 0.1638 -0.0004 0.4994 0.037 Uiso 1 1 calc R A .
H19 H 0.1681 0.1186 0.4890 0.037 Uiso 1 1 calc R . .
O8 O 0.12730(14) 0.0882(3) 0.5211(2) 0.0310(9) Uani 1 1 d . A .
N4 N 0.11258(14) 0.1908(3) 0.5094(2) 0.0223(10) Uani 1 1 d . . .
C21 C 0.09132(17) 0.2088(4) 0.5389(3) 0.0234(12) Uani 1 1 d . A .
H20 H 0.0864 0.1524 0.5594 0.028 Uiso 1 1 calc R . .
C22 C 0.07430(17) 0.3059(4) 0.5441(2) 0.0205(11) Uani 1 1 d . . .
C23 C 0.08754(17) 0.3984(4) 0.5303(3) 0.0211(11) Uani 1 1 d . A .
C24 C 0.07206(18) 0.4885(4) 0.5446(2) 0.0211(11) Uani 1 1 d . . .
C25 C 0.04456(18) 0.4870(4) 0.5697(2) 0.0240(12) Uani 1 1 d . A .
H21 H 0.0348 0.5490 0.5784 0.029 Uiso 1 1 calc R . .
C26 C 0.03110(18) 0.3935(4) 0.5822(3) 0.0259(12) Uani 1 1 d . . .
H22 H 0.0118 0.3916 0.5986 0.031 Uiso 1 1 calc R A .
C27 C 0.04628(17) 0.3051(4) 0.5703(3) 0.0237(12) Uani 1 1 d . A .
H23 H 0.0379 0.2418 0.5797 0.028 Uiso 1 1 calc R . .
O9 O 0.11431(13) 0.4057(3) 0.50690(19) 0.0256(9) Uani 1 1 d . A .
O10 O 0.08678(13) 0.5760(3) 0.52936(18) 0.0236(8) Uani 1 1 d . A .
C28 C 0.07882(19) 0.6709(4) 0.5517(3) 0.0261(12) Uani 1 1 d . . .
H24 H 0.0466 0.6828 0.5287 0.039 Uiso 1 1 calc R A .
H25 H 0.0927 0.7265 0.5415 0.039 Uiso 1 1 calc R . .
H26 H 0.0918 0.6680 0.6002 0.039 Uiso 1 1 calc R . .
O11 O 0.07938(13) 0.8125(3) 0.34434(19) 0.0294(9) Uani 1 1 d . . .
O12 O 0.06978(13) 0.7058(3) 0.4097(2) 0.0303(9) Uani 1 1 d . A .
C29 C 0.0588(2) 0.7799(5) 0.3713(3) 0.0330(14) Uani 1 1 d . A .
C30 C 0.0161(3) 0.8361(6) 0.3524(5) 0.069(3) Uani 1 1 d . . .
H27 H 0.0086 0.8229 0.3863 0.103 Uiso 1 1 calc R A .
H28 H -0.0084 0.8122 0.3086 0.103 Uiso 1 1 calc R . .
H29 H 0.0204 0.9093 0.3503 0.103 Uiso 1 1 calc R . .
O13 O 0.19555(12) 0.4744(3) 0.51137(18) 0.0243(8) Uani 1 1 d . A .
O14 O 0.18653(11) 0.3049(3) 0.50459(18) 0.0231(8) Uani 1 1 d . . .
C31 C 0.20962(18) 0.3850(4) 0.5191(3) 0.0241(12) Uani 1 1 d . A .
C32 C 0.25879(19) 0.3685(5) 0.5462(3) 0.0385(16) Uani 1 1 d . . .
H30 H 0.2670 0.2985 0.5624 0.058 Uiso 1 1 calc R A .
H31 H 0.2766 0.4159 0.5832 0.058 Uiso 1 1 calc R . .
H32 H 0.2645 0.3805 0.5105 0.058 Uiso 1 1 calc R . .
O15 O 0.04815(12) 0.3058(3) 0.38146(19) 0.0278(9) Uani 1 1 d . . .
O16 O 0.0441(7) 0.4784(11) 0.3864(11) 0.022(3) Uani 0.609(8) 1 d P A 1
C33 C 0.0286(3) 0.3928(7) 0.3655(5) 0.025(2) Uani 0.609(8) 1 d P A 1
C34 C -0.0208(3) 0.3863(8) 0.3112(5) 0.039(3) Uani 0.609(8) 1 d P A 1
H33 H -0.0346 0.3311 0.3219 0.058 Uiso 0.609(8) 1 calc PR A 1
H34 H -0.0243 0.3729 0.2679 0.058 Uiso 0.609(8) 1 calc PR A 1
H35 H -0.0354 0.4508 0.3091 0.058 Uiso 0.609(8) 1 calc PR A 1
O17 O 0.0200(4) 0.1546(10) 0.3860(7) 0.047(4) Uani 0.391(8) 1 d P A 2
C35 C 0.0148(5) 0.2424(13) 0.3638(8) 0.031(4) Uani 0.391(8) 1 d P A 2
C36 C -0.0324(5) 0.2843(13) 0.3189(9) 0.044(5) Uani 0.391(8) 1 d PU A 2
H36 H -0.0381 0.2986 0.2742 0.066 Uiso 0.391(8) 1 calc PR A 2
H37 H -0.0355 0.3473 0.3384 0.066 Uiso 0.391(8) 1 calc PR A 2
H38 H -0.0541 0.2341 0.3153 0.066 Uiso 0.391(8) 1 calc PR A 2
O18 O 0.0394(11) 0.510(2) 0.3734(16) 0.025(5) Uani 0.391(8) 1 d P A 2
H39 H 0.0403 0.4458 0.3726 0.038 Uiso 0.391(8) 1 calc PR A 2
C37 C 0.0113(8) 0.5467(18) 0.3077(11) 0.072(7) Uani 0.391(8) 1 d P A 2
H40 H -0.0038 0.6085 0.3088 0.109 Uiso 0.391(8) 1 calc PR A 2
H41 H -0.0110 0.4949 0.2803 0.109 Uiso 0.391(8) 1 calc PR A 2
H42 H 0.0291 0.5624 0.2883 0.109 Uiso 0.391(8) 1 calc PR A 2
O19 O 0.0004(5) 0.1315(9) 0.3380(8) 0.114(5) Uani 0.609(8) 1 d P A -1
H43 H 0.0146 0.1866 0.3512 0.172 Uiso 0.609(8) 1 calc PR A -1
C38 C -0.0108(8) 0.1100(13) 0.2702(9) 0.124(10) Uani 0.609(8) 1 d P A -1
H44 H -0.0220 0.1719 0.2430 0.186 Uiso 0.609(8) 1 calc PR A -1
H45 H -0.0338 0.0570 0.2503 0.186 Uiso 0.609(8) 1 calc PR A -1
H46 H 0.0160 0.0864 0.2716 0.186 Uiso 0.609(8) 1 calc PR A -1
O20 O -0.0498(5) 0.0808(12) 0.3764(8) 0.273(10) Uani 1 1 d DU . .
H47 H -0.0289 0.1044 0.3735 0.409 Uiso 1 1 calc R . .
C39 C -0.0363(10) 0.0675(17) 0.4387(11) 0.321(19) Uani 1 1 d DU . .
H48 H -0.0613 0.0450 0.4422 0.481 Uiso 1 1 calc R . .
H49 H -0.0244 0.1317 0.4630 0.481 Uiso 1 1 calc R . .
H50 H -0.0127 0.0157 0.4581 0.481 Uiso 1 1 calc R . .
O21 O -0.1305(4) 0.1336(7) 0.3254(5) 0.187(5) Uani 1 1 d D . .
H51 H -0.1034 0.1201 0.3416 0.281 Uiso 1 1 calc R . .
C40 C -0.1459(6) 0.0805(8) 0.3617(7) 0.155(7) Uani 1 1 d . . .
H52 H -0.1328 0.0122 0.3728 0.233 Uiso 1 1 calc R . .
H53 H -0.1785 0.0752 0.3343 0.233 Uiso 1 1 calc R . .
H54 H -0.1369 0.1176 0.4031 0.233 Uiso 1 1 calc R . .
Cl1 Cl 0.26084(9) 0.6765(2) 0.19597(11) 0.0830(8) Uani 1 1 d . . .
Cl2 Cl 0.24324(8) 0.8810(2) 0.14634(12) 0.0764(7) Uani 1 1 d . . .
Cl3 Cl 0.18800(6) 0.78925(15) 0.18815(9) 0.0500(4) Uani 1 1 d . . .
C41 C 0.2189(2) 0.7668(5) 0.1514(4) 0.0467(17) Uani 1 1 d . . .
H55 H 0.1982 0.7406 0.1050 0.056 Uiso 1 1 calc R . .
O22 O 0.0141(8) 0.611(3) 0.249(2) 0.137(14) Uani 0.25 1 d P . 1

loop_
_atom_site_aniso_label
_atom_site_aniso_U_11
_atom_site_aniso_U_22
_atom_site_aniso_U_33
_atom_site_aniso_U_23
_atom_site_aniso_U_13
_atom_site_aniso_U_12
Pr1 0.01937(17) 0.02016(17) 0.01878(17) -0.00256(12) 0.01251(13) -0.00089(12)
Zn1 0.0219(3) 0.0195(3) 0.0183(3) -0.0004(2) 0.0117(3) 0.0000(3)
Zn2 0.0175(3) 0.0189(3) 0.0222(3) -0.0012(2) 0.0115(3) 0.0003(2)
C1 0.023(3) 0.018(3) 0.024(3) -0.001(2) 0.014(2) 0.001(2)
C2 0.018(3) 0.020(3) 0.018(3) -0.002(2) 0.009(2) 0.003(2)
C3 0.020(3) 0.024(3) 0.026(3) 0.001(2) 0.014(2) 0.003(2)
C4 0.025(3) 0.031(3) 0.017(3) 0.000(2) 0.008(2) 0.001(2)
C5 0.022(3) 0.032(3) 0.017(3) -0.008(2) 0.004(2) -0.005(2)
C6 0.021(3) 0.020(3) 0.030(3) -0.005(2) 0.011(3) 0.002(2)
O1 0.027(2) 0.024(2) 0.0171(19) -0.0042(15) 0.0114(17) -0.0062(17)
O2 0.022(2) 0.028(2) 0.0201(19) 0.0014(16) 0.0123(16) -0.0026(16)
C7 0.031(3) 0.049(4) 0.025(3) 0.011(3) 0.015(3) -0.007(3)
C8 0.020(3) 0.013(3) 0.031(3) -0.001(2) 0.014(3) 0.002(2)
N1 0.025(2) 0.018(2) 0.023(2) 0.0026(18) 0.015(2) 0.0009(19)
O3 0.030(2) 0.027(2) 0.026(2) 0.0044(16) 0.0204(18) 0.0020(17)
C9 0.037(3) 0.021(3) 0.030(3) 0.001(2) 0.022(3) 0.001(3)
C10 0.033(3) 0.023(3) 0.024(3) 0.011(2) 0.012(3) 0.010(3)
O4 0.041(2) 0.027(2) 0.020(2) 0.0022(16) 0.0148(19) -0.0008(18)
N2 0.025(2) 0.026(3) 0.020(2) 0.0040(19) 0.011(2) 0.001(2)
C11 0.019(3) 0.033(3) 0.014(3) -0.003(2) 0.006(2) -0.001(2)
C12 0.015(3) 0.023(3) 0.016(3) -0.002(2) 0.006(2) -0.005(2)
C13 0.010(2) 0.027(3) 0.013(3) -0.005(2) 0.004(2) -0.003(2)
C14 0.011(2) 0.025(3) 0.015(3) -0.005(2) 0.006(2) 0.000(2)
C15 0.014(3) 0.029(3) 0.018(3) -0.001(2) 0.008(2) 0.003(2)
C16 0.031(3) 0.025(3) 0.023(3) -0.008(2) 0.016(3) 0.001(2)
C17 0.029(3) 0.030(3) 0.017(3) -0.001(2) 0.014(2) 0.000(2)
O5 0.032(2) 0.0208(19) 0.0172(19) -0.0030(15) 0.0165(17) -0.0015(16)
O6 0.033(2) 0.0198(19) 0.020(2) -0.0039(15) 0.0178(18) 0.0010(16)
C18 0.027(3) 0.027(3) 0.024(3) -0.008(2) 0.013(3) 0.006(2)
N3 0.024(2) 0.016(2) 0.027(3) -0.0056(19) 0.013(2) -0.0005(19)
O7 0.045(3) 0.0164(19) 0.037(2) -0.0053(17) 0.025(2) 0.0028(18)
C19 0.044(4) 0.019(3) 0.044(4) -0.004(3) 0.031(3) -0.003(3)
C20 0.032(3) 0.025(3) 0.040(4) 0.005(3) 0.024(3) 0.012(3)
O8 0.039(2) 0.021(2) 0.042(2) 0.0082(18) 0.028(2) 0.0081(18)
N4 0.021(2) 0.019(2) 0.024(2) -0.0011(19) 0.010(2) 0.0006(19)
C21 0.020(3) 0.024(3) 0.023(3) 0.000(2) 0.010(2) -0.004(2)
C22 0.017(3) 0.026(3) 0.015(3) -0.001(2) 0.006(2) -0.001(2)
C23 0.022(3) 0.026(3) 0.019(3) -0.002(2) 0.013(2) -0.003(2)
C24 0.026(3) 0.022(3) 0.016(3) -0.002(2) 0.011(2) -0.004(2)
C25 0.024(3) 0.031(3) 0.018(3) -0.004(2) 0.012(2) 0.002(2)
C26 0.021(3) 0.041(3) 0.020(3) 0.006(3) 0.014(2) 0.002(3)
C27 0.021(3) 0.031(3) 0.022(3) 0.004(2) 0.014(2) 0.000(2)
O9 0.038(2) 0.0205(19) 0.038(2) -0.0066(17) 0.033(2) -0.0055(17)
O10 0.028(2) 0.023(2) 0.027(2) -0.0050(16) 0.0197(18) -0.0035(16)
C28 0.028(3) 0.024(3) 0.031(3) -0.005(2) 0.020(3) 0.003(2)
O11 0.032(2) 0.026(2) 0.040(2) 0.0075(18) 0.026(2) 0.0053(18)
O12 0.033(2) 0.026(2) 0.044(2) 0.0083(19) 0.029(2) 0.0074(18)
C29 0.034(3) 0.029(3) 0.050(4) -0.002(3) 0.032(3) 0.002(3)
C30 0.063(5) 0.059(5) 0.111(7) 0.051(5) 0.065(5) 0.038(4)
O13 0.0188(19) 0.024(2) 0.030(2) -0.0022(16) 0.0130(17) -0.0023(16)
O14 0.0144(18) 0.027(2) 0.026(2) -0.0013(16) 0.0089(16) -0.0036(16)
C31 0.020(3) 0.028(3) 0.020(3) -0.001(2) 0.008(2) -0.001(2)
C32 0.020(3) 0.031(3) 0.056(4) -0.001(3) 0.014(3) -0.002(3)
O15 0.019(2) 0.025(2) 0.033(2) 0.0004(17) 0.0101(18) 0.0027(17)
O16 0.023(5) 0.015(8) 0.026(8) -0.001(5) 0.012(6) 0.005(5)
C33 0.024(5) 0.027(6) 0.025(5) 0.001(4) 0.014(4) 0.007(4)
C34 0.027(6) 0.035(6) 0.036(6) -0.010(5) 0.005(5) 0.005(5)
O17 0.037(8) 0.039(8) 0.051(9) -0.007(7) 0.013(7) -0.011(6)
C35 0.019(8) 0.039(10) 0.033(9) -0.001(7) 0.012(7) 0.009(7)
C36 0.027(7) 0.038(7) 0.053(8) -0.005(6) 0.011(5) 0.004(5)
O18 0.023(10) 0.024(14) 0.020(12) -0.003(9) 0.007(9) -0.002(10)
C37 0.062(15) 0.074(16) 0.073(18) -0.013(13) 0.031(15) 0.010(13)
O19 0.111(11) 0.053(8) 0.121(12) 0.003(8) 0.024(10) 0.004(7)
C38 0.16(2) 0.072(12) 0.064(15) -0.013(9) 0.007(12) 0.000(13)
O20 0.288(18) 0.32(2) 0.33(2) -0.229(18) 0.247(18) -0.220(16)
C39 0.51(5) 0.24(3) 0.39(4) -0.18(3) 0.36(4) -0.17(3)
O21 0.344(17) 0.080(6) 0.151(9) 0.002(6) 0.141(10) -0.028(8)
C40 0.35(2) 0.063(7) 0.178(14) 0.010(8) 0.220(17) 0.001(10)
Cl1 0.0907(18) 0.0953(18) 0.0663(14) 0.0246(13) 0.0442(13) 0.0472(15)
Cl2 0.0653(14) 0.0868(17) 0.0777(15) -0.0006(13) 0.0386(12) -0.0244(13)
Cl3 0.0496(10) 0.0660(12) 0.0390(10) -0.0014(8) 0.0266(8) 0.0013(9)
C41 0.052(4) 0.048(4) 0.047(4) 0.001(3) 0.032(4) 0.001(4)
O22 0.040(18) 0.22(4) 0.13(3) -0.04(3) 0.03(2) -0.04(2)

loop_
_atom_type_symbol
_atom_type_description
_atom_type_scat_dispersion_real
_atom_type_scat_dispersion_imag
_atom_type_scat_source
C C 0.0033 0.0016 'International Tables Vol C Tables 4.2.6.8 and 6.1.1.4'
H H 0.0000 0.0000 'International Tables Vol C Tables 4.2.6.8 and 6.1.1.4'
N N 0.0061 0.0033 'International Tables Vol C Tables 4.2.6.8 and 6.1.1.4'
O O 0.0106 0.0060 'International Tables Vol C Tables 4.2.6.8 and 6.1.1.4'
Pr Pr -0.2180 2.8214 'International Tables Vol C Tables 4.2.6.8 and 6.1.1.4'
Zn Zn 0.2839 1.4301 'International Tables Vol C Tables 4.2.6.8 and 6.1.1.4'
Cl Cl 0.1484 0.1585 'International Tables Vol C Tables 4.2.6.8 and 6.1.1.4'

loop_
_geom_angle_atom_site_label_1
_geom_angle_atom_site_label_2
_geom_angle_atom_site_label_3
_geom_angle
O6 Pr1 O9 72.91(13)
O6 Pr1 O5 63.80(12)
O9 Pr1 O5 136.33(12)
O6 Pr1 O12 126.13(13)
O9 Pr1 O12 128.00(13)
O5 Pr1 O12 77.61(12)
O6 Pr1 O1 116.00(12)
O9 Pr1 O1 149.56(13)
O5 Pr1 O1 63.42(11)
O12 Pr1 O1 72.33(14)
O6 Pr1 O13 69.55(12)
O9 Pr1 O13 73.78(13)
O5 Pr1 O13 95.54(12)
O12 Pr1 O13 154.11(13)
O1 Pr1 O13 82.24(13)
O6 Pr1 O16 68.3(5)
O9 Pr1 O16 67.6(3)
O5 Pr1 O16 90.5(5)
O12 Pr1 O16 76.3(3)
O1 Pr1 O16 142.6(3)
O13 Pr1 O16 129.1(3)
O6 Pr1 O18 72.9(8)
O9 Pr1 O18 78.4(5)
O5 Pr1 O18 83.6(7)
O12 Pr1 O18 66.5(6)
O1 Pr1 O18 131.7(4)
O13 Pr1 O18 138.2(6)
O16 Pr1 O18 11.0(5)
O6 Pr1 O10 129.59(12)
O9 Pr1 O10 61.66(11)
O5 Pr1 O10 150.19(12)
O12 Pr1 O10 73.79(12)
O1 Pr1 O10 114.22(11)
O13 Pr1 O10 113.91(12)
O16 Pr1 O10 74.9(5)
O18 Pr1 O10 77.5(8)
O6 Pr1 O2 139.47(12)
O9 Pr1 O2 93.84(12)
O5 Pr1 O2 122.70(12)
O12 Pr1 O2 92.52(13)
O1 Pr1 O2 59.85(11)
O13 Pr1 O2 69.98(12)
O16 Pr1 O2 142.2(5)
O18 Pr1 O2 143.2(8)
O10 Pr1 O2 67.37(12)
O6 Pr1 Zn2 35.27(9)
O9 Pr1 Zn2 37.70(8)
O5 Pr1 Zn2 99.02(8)
O12 Pr1 Zn2 139.99(10)
O1 Pr1 Zn2 142.00(9)
O13 Pr1 Zn2 65.40(9)
O16 Pr1 Zn2 63.8(3)
O18 Pr1 Zn2 73.5(5)
O10 Pr1 Zn2 97.46(8)
O2 Pr1 Zn2 120.63(8)
O6 Pr1 Zn1 95.90(10)
O9 Pr1 Zn1 168.67(8)
O5 Pr1 Zn1 32.98(8)
O12 Pr1 Zn1 60.02(9)
O1 Pr1 Zn1 34.64(8)
O13 Pr1 Zn1 100.98(9)
O16 Pr1 Zn1 110.4(4)
O18 Pr1 Zn1 100.4(5)
O10 Pr1 Zn1 129.32(8)
O2 Pr1 Zn1 93.69(9)
Zn2 Pr1 Zn1 131.04(3)
O5 Zn1 O11 103.27(16)
O5 Zn1 O1 80.11(14)
O11 Zn1 O1 100.13(15)
O5 Zn1 N1 144.40(16)
O11 Zn1 N1 111.64(17)
O1 Zn1 N1 86.99(16)
O5 Zn1 N2 85.20(16)
O11 Zn1 N2 104.64(17)
O1 Zn1 N2 153.51(16)
N1 Zn1 N2 92.43(17)
O5 Zn1 Pr1 42.14(10)
O11 Zn1 Pr1 88.43(11)
O1 Zn1 Pr1 43.75(10)
N1 Zn1 Pr1 130.19(12)
N2 Zn1 Pr1 127.24(13)
O6 Zn2 O14 88.25(15)
O6 Zn2 O15 86.79(15)
O14 Zn2 O15 173.40(15)
O6 Zn2 O9 87.34(15)
O14 Zn2 O9 87.46(15)
O15 Zn2 O9 87.97(15)
O6 Zn2 N4 169.53(15)
O14 Zn2 N4 92.79(16)
O15 Zn2 N4 91.30(16)
O9 Zn2 N4 82.30(16)
O6 Zn2 N3 82.68(15)
O14 Zn2 N3 89.99(16)
O15 Zn2 N3 93.69(16)
O9 Zn2 N3 169.77(15)
N4 Zn2 N3 107.73(17)
O6 Zn2 Pr1 43.00(10)
O14 Zn2 Pr1 85.07(10)
O15 Zn2 Pr1 88.34(10)
O9 Zn2 Pr1 44.41(10)
N4 Zn2 Pr1 126.70(12)
N3 Zn2 Pr1 125.49(12)
C6 C1 C2 120.2(5)
C6 C1 C8 116.4(5)
C2 C1 C8 123.2(5)
O1 C2 C1 124.1(5)
O1 C2 C3 117.8(5)
C1 C2 C3 118.0(5)
C4 C3 O2 124.4(5)
C4 C3 C2 121.6(5)
O2 C3 C2 114.0(4)
C3 C4 C5 119.3(5)
C3 C4 H1 120.3
C5 C4 H1 120.3
C6 C5 C4 120.9(5)
C6 C5 H2 119.5
C4 C5 H2 119.5
C5 C6 C1 119.9(5)
C5 C6 H3 120.1
C1 C6 H3 120.1
C2 O1 Zn1 128.5(3)
C2 O1 Pr1 128.8(3)
Zn1 O1 Pr1 101.61(14)
C3 O2 C7 116.1(4)
C3 O2 Pr1 119.5(3)
C7 O2 Pr1 120.6(3)
O2 C7 H4 109.5
O2 C7 H5 109.5
H4 C7 H5 109.5
O2 C7 H6 109.5
H4 C7 H6 109.5
H5 C7 H6 109.5
N1 C8 C1 125.5(5)
N1 C8 H7 117.3
C1 C8 H7 117.3
C8 N1 O3 110.9(4)
C8 N1 Zn1 127.4(4)
O3 N1 Zn1 119.6(3)
N1 O3 C9 111.5(4)
O3 C9 C10 115.4(4)
O3 C9 H8 108.4
C10 C9 H8 108.4
O3 C9 H9 108.4
C10 C9 H9 108.4
H8 C9 H9 107.5
O4 C10 C9 111.5(5)
O4 C10 H10 109.3
C9 C10 H10 109.3
O4 C10 H11 109.3
C9 C10 H11 109.3
H10 C10 H11 108.0
N2 O4 C10 110.1(4)
C11 N2 O4 109.9(4)
C11 N2 Zn1 126.1(4)
O4 N2 Zn1 123.6(3)
N2 C11 C12 124.7(5)
N2 C11 H12 117.7
C12 C11 H12 117.7
C13 C12 C17 118.7(5)
C13 C12 C11 123.0(5)
C17 C12 C11 118.2(5)
O5 C13 C12 124.1(5)
O5 C13 C14 115.5(4)
C12 C13 C14 120.4(5)
O6 C14 C15 125.5(5)
O6 C14 C13 115.3(4)
C15 C14 C13 119.2(5)
C14 C15 C16 119.7(5)
C14 C15 C18 122.6(5)
C16 C15 C18 117.7(5)
C17 C16 C15 120.9(5)
C17 C16 H13 119.6
C15 C16 H13 119.6
C16 C17 C12 121.1(5)
C16 C17 H14 119.4
C12 C17 H14 119.4
C13 O5 Zn1 128.6(3)
C13 O5 Pr1 120.9(3)
Zn1 O5 Pr1 104.88(14)
C14 O6 Zn2 134.8(3)
C14 O6 Pr1 122.9(3)
Zn2 O6 Pr1 101.73(14)
N3 C18 C15 127.3(5)
N3 C18 H15 116.4
C15 C18 H15 116.4
C18 N3 O7 108.1(4)
C18 N3 Zn2 126.9(4)
O7 N3 Zn2 124.8(3)
N3 O7 C19 110.3(4)
O7 C19 C20 111.5(5)
O7 C19 H16 109.3
C20 C19 H16 109.3
O7 C19 H17 109.3
C20 C19 H17 109.3
H16 C19 H17 108.0
O8 C20 C19 110.2(5)
O8 C20 H18 109.6
C19 C20 H18 109.6
O8 C20 H19 109.6
C19 C20 H19 109.6
H18 C20 H19 108.1
N4 O8 C20 109.7(4)
C21 N4 O8 109.1(4)
C21 N4 Zn2 124.6(4)
O8 N4 Zn2 125.9(3)
N4 C21 C22 126.7(5)
N4 C21 H20 116.7
C22 C21 H20 116.7
C23 C22 C27 120.3(5)
C23 C22 C21 122.7(5)
C27 C22 C21 116.8(5)
O9 C23 C22 124.0(5)
O9 C23 C24 119.3(5)
C22 C23 C24 116.6(5)
C25 C24 O10 124.8(5)
C25 C24 C23 122.6(5)
O10 C24 C23 112.5(4)
C24 C25 C26 119.9(5)
C24 C25 H21 120.0
C26 C25 H21 120.0
C27 C26 C25 118.9(5)
C27 C26 H22 120.5
C25 C26 H22 120.5
C26 C27 C22 121.6(5)
C26 C27 H23 119.2
C22 C27 H23 119.2
C23 O9 Zn2 124.3(3)
C23 O9 Pr1 123.7(3)
Zn2 O9 Pr1 97.89(14)
C24 O10 C28 116.7(4)
C24 O10 Pr1 118.1(3)
C28 O10 Pr1 125.0(3)
O10 C28 H24 109.5
O10 C28 H25 109.5
H24 C28 H25 109.5
O10 C28 H26 109.5
H24 C28 H26 109.5
H25 C28 H26 109.5
C29 O11 Zn1 122.0(4)
C29 O12 Pr1 142.7(4)
O12 C29 O11 126.2(5)
O12 C29 C30 117.8(5)
O11 C29 C30 115.9(6)
C29 C30 H27 109.5
C29 C30 H28 109.5
H27 C30 H28 109.5
C29 C30 H29 109.5
H27 C30 H29 109.5
H28 C30 H29 109.5
C31 O13 Pr1 135.9(3)
C31 O14 Zn2 125.8(3)
O13 C31 O14 126.4(5)
O13 C31 C32 118.3(5)
O14 C31 C32 115.2(5)
C31 C32 H30 109.5
C31 C32 H31 109.5
H30 C32 H31 109.5
C31 C32 H32 109.5
H30 C32 H32 109.5
H31 C32 H32 109.5
C33 O15 C35 102.7(8)
C33 O15 Zn2 120.5(5)
C35 O15 Zn2 134.8(7)
C33 O16 Pr1 136.8(12)
O16 C33 O15 129.8(12)
O16 C33 C34 117.0(11)
O15 C33 C34 113.2(8)
O17 C35 O15 123.4(13)
O17 C35 C36 119.2(15)
O15 C35 C36 117.1(14)
C35 C36 H36 109.5
C35 C36 H37 109.5
H36 C36 H37 109.5
C35 C36 H38 109.5
H36 C36 H38 109.5
H37 C36 H38 109.5
C37 O18 Pr1 126(2)
C37 O18 H39 109.5
Pr1 O18 H39 103.1
O18 C37 H40 109.5
O18 C37 H41 109.5
H40 C37 H41 109.5
O18 C37 H42 109.5
H40 C37 H42 109.5
H41 C37 H42 109.5
C38 O19 H43 109.5
C39 O20 H47 109.5
O20 C39 H48 109.5
O20 C39 H49 109.5
H48 C39 H49 109.5
O20 C39 H50 109.5
H48 C39 H50 109.5
H49 C39 H50 109.5
C40 O21 H51 109.5
O21 C40 H52 109.5
O21 C40 H53 109.5
H52 C40 H53 109.5
O21 C40 H54 109.5
H52 C40 H54 109.5
H53 C40 H54 109.5
Cl3 C41 Cl1 112.0(4)
Cl3 C41 Cl2 110.4(4)
Cl1 C41 Cl2 109.2(4)
Cl3 C41 H55 108.4
Cl1 C41 H55 108.4
Cl2 C41 H55 108.4

loop_
_geom_bond_atom_site_label_1
_geom_bond_atom_site_label_2
_geom_bond_distance
_geom_bond_site_symmetry_2
Pr1 O6 2.403(4) .
Pr1 O9 2.437(4) .
Pr1 O5 2.444(4) .
Pr1 O12 2.470(4) .
Pr1 O1 2.485(4) .
Pr1 O13 2.499(4) .
Pr1 O16 2.52(2) .
Pr1 O18 2.54(3) .
Pr1 O10 2.639(4) .
Pr1 O2 2.698(4) .
Pr1 Zn2 3.450(2) .
Pr1 Zn1 3.5201(16) .
Zn1 O5 1.983(4) .
Zn1 O11 1.987(4) .
Zn1 O1 2.043(4) .
Zn1 N1 2.071(4) .
Zn1 N2 2.130(5) .
Zn2 O6 2.034(4) .
Zn2 O14 2.076(4) .
Zn2 O15 2.086(4) .
Zn2 O9 2.130(4) .
Zn2 N4 2.166(5) .
Zn2 N3 2.248(4) .
C1 C6 1.401(7) .
C1 C2 1.409(7) .
C1 C8 1.438(7) .
C2 O1 1.314(6) .
C2 C3 1.409(7) .
C3 C4 1.378(7) .
C3 O2 1.394(6) .
C4 C5 1.391(8) .
C4 H1 0.9500 .
C5 C6 1.381(8) .
C5 H2 0.9500 .
C6 H3 0.9500 .
O2 C7 1.433(6) .
C7 H4 0.9800 .
C7 H5 0.9800 .
C7 H6 0.9800 .
C8 N1 1.299(7) .
C8 H7 0.9500 .
N1 O3 1.430(5) .
O3 C9 1.432(7) .
C9 C10 1.514(8) .
C9 H8 0.9900 .
C9 H9 0.9900 .
C10 O4 1.429(7) .
C10 H10 0.9900 .
C10 H11 0.9900 .
O4 N2 1.417(6) .
N2 C11 1.289(7) .
C11 C12 1.445(7) .
C11 H12 0.9500 .
C12 C13 1.406(7) .
C12 C17 1.414(7) .
C13 O5 1.330(6) .
C13 C14 1.425(7) .
C14 O6 1.318(6) .
C14 C15 1.393(7) .
C15 C16 1.420(7) .
C15 C18 1.439(8) .
C16 C17 1.356(8) .
C16 H13 0.9500 .
C17 H14 0.9500 .
C18 N3 1.289(7) .
C18 H15 0.9500 .
N3 O7 1.421(6) .
O7 C19 1.441(7) .
C19 C20 1.530(9) .
C19 H16 0.9900 .
C19 H17 0.9900 .
C20 O8 1.437(7) .
C20 H18 0.9900 .
C20 H19 0.9900 .
O8 N4 1.420(5) .
N4 C21 1.293(7) .
C21 C22 1.444(7) .
C21 H20 0.9500 .
C22 C23 1.403(7) .
C22 C27 1.422(7) .
C23 O9 1.331(6) .
C23 C24 1.421(7) .
C24 C25 1.383(7) .
C24 O10 1.388(6) .
C25 C26 1.405(8) .
C25 H21 0.9500 .
C26 C27 1.371(8) .
C26 H22 0.9500 .
C27 H23 0.9500 .
O10 C28 1.440(6) .
C28 H24 0.9800 .
C28 H25 0.9800 .
C28 H26 0.9800 .
O11 C29 1.269(7) .
O12 C29 1.244(7) .
C29 C30 1.523(9) .
C30 H27 0.9800 .
C30 H28 0.9800 .
C30 H29 0.9800 .
O13 C31 1.250(7) .
O14 C31 1.264(6) .
C31 C32 1.517(8) .
C32 H30 0.9800 .
C32 H31 0.9800 .
C32 H32 0.9800 .
O15 C33 1.285(10) .
O15 C35 1.317(16) .
O16 C33 1.23(2) .
C33 C34 1.524(13) .
C34 H33 0.9800 .
C34 H34 0.9800 .
C34 H35 0.9800 .
O17 C35 1.24(2) .
C35 C36 1.53(2) .
C36 H36 0.9800 .
C36 H37 0.9800 .
C36 H38 0.9800 .
O18 C37 1.41(4) .
O18 H39 0.8400 .
C37 H40 0.9800 .
C37 H41 0.9800 .
C37 H42 0.9800 .
O19 C38 1.46(2) .
O19 H43 0.8400 .
C38 H44 0.9800 .
C38 H45 0.9800 .
C38 H46 0.9800 .
O20 C39 1.291(17) .
O20 H47 0.8400 .
C39 H48 0.9800 .
C39 H49 0.9800 .
C39 H50 0.9800 .
O21 C40 1.420(13) .
O21 H51 0.8400 .
C40 H52 0.9800 .
C40 H53 0.9800 .
C40 H54 0.9800 .
Cl1 C41 1.748(7) .
Cl2 C41 1.768(7) .
Cl3 C41 1.745(7) .
C41 H55 1.0000 .
O22 O22 1.01(6) 2

loop_
_geom_torsion_atom_site_label_1
_geom_torsion_atom_site_label_2
_geom_torsion_atom_site_label_3
_geom_torsion_atom_site_label_4
_geom_torsion
O6 Pr1 Zn1 O5 12.94(18)
O9 Pr1 Zn1 O5 21.9(5)
O12 Pr1 Zn1 O5 -115.7(2)
O1 Pr1 Zn1 O5 141.7(2)
O13 Pr1 Zn1 O5 83.21(18)
O16 Pr1 Zn1 O5 -56.1(5)
O18 Pr1 Zn1 O5 -60.7(8)
O10 Pr1 Zn1 O5 -143.0(2)
O2 Pr1 Zn1 O5 153.51(18)
Zn2 Pr1 Zn1 O5 16.37(16)
O6 Pr1 Zn1 O11 124.82(15)
O9 Pr1 Zn1 O11 133.8(5)
O5 Pr1 Zn1 O11 111.9(2)
O12 Pr1 Zn1 O11 -3.84(16)
O1 Pr1 Zn1 O11 -106.45(19)
O13 Pr1 Zn1 O11 -164.92(14)
O16 Pr1 Zn1 O11 55.8(5)
O18 Pr1 Zn1 O11 51.2(8)
O10 Pr1 Zn1 O11 -31.08(16)
O2 Pr1 Zn1 O11 -94.62(14)
Zn2 Pr1 Zn1 O11 128.24(12)
O6 Pr1 Zn1 O1 -128.73(18)
O9 Pr1 Zn1 O1 -119.8(5)
O5 Pr1 Zn1 O1 -141.7(2)
O12 Pr1 Zn1 O1 102.61(19)
O13 Pr1 Zn1 O1 -58.47(17)
O16 Pr1 Zn1 O1 162.2(5)
O18 Pr1 Zn1 O1 157.7(8)
O10 Pr1 Zn1 O1 75.37(19)
O2 Pr1 Zn1 O1 11.84(17)
Zn2 Pr1 Zn1 O1 -125.31(16)
O6 Pr1 Zn1 N1 -117.81(18)
O9 Pr1 Zn1 N1 -108.8(5)
O5 Pr1 Zn1 N1 -130.8(2)
O12 Pr1 Zn1 N1 113.5(2)
O1 Pr1 Zn1 N1 10.9(2)
O13 Pr1 Zn1 N1 -47.55(18)
O16 Pr1 Zn1 N1 173.2(5)
O18 Pr1 Zn1 N1 168.6(8)
O10 Pr1 Zn1 N1 86.29(19)
O2 Pr1 Zn1 N1 22.76(17)
Zn2 Pr1 Zn1 N1 -114.38(16)
O6 Pr1 Zn1 N2 17.55(18)
O9 Pr1 Zn1 N2 26.5(5)
O5 Pr1 Zn1 N2 4.6(2)
O12 Pr1 Zn1 N2 -111.10(19)
O1 Pr1 Zn1 N2 146.3(2)
O13 Pr1 Zn1 N2 87.81(18)
O16 Pr1 Zn1 N2 -51.5(5)
O18 Pr1 Zn1 N2 -56.1(8)
O10 Pr1 Zn1 N2 -138.35(19)
O2 Pr1 Zn1 N2 158.12(17)
Zn2 Pr1 Zn1 N2 20.98(16)
O9 Pr1 Zn2 O6 175.9(2)
O5 Pr1 Zn2 O6 3.03(18)
O12 Pr1 Zn2 O6 84.5(2)
O1 Pr1 Zn2 O6 -54.8(2)
O13 Pr1 Zn2 O6 -88.97(18)
O16 Pr1 Zn2 O6 89.1(6)
O18 Pr1 Zn2 O6 83.5(8)
O10 Pr1 Zn2 O6 158.10(18)
O2 Pr1 Zn2 O6 -133.83(18)
Zn1 Pr1 Zn2 O6 -5.91(16)
O6 Pr1 Zn2 O14 92.73(19)
O9 Pr1 Zn2 O14 -91.40(19)
O5 Pr1 Zn2 O14 95.76(14)
O12 Pr1 Zn2 O14 177.20(17)
O1 Pr1 Zn2 O14 37.94(17)
O13 Pr1 Zn2 O14 3.76(14)
O16 Pr1 Zn2 O14 -178.2(5)
O18 Pr1 Zn2 O14 176.3(8)
O10 Pr1 Zn2 O14 -109.17(14)
O2 Pr1 Zn2 O14 -41.10(13)
Zn1 Pr1 Zn2 O14 86.82(11)
O6 Pr1 Zn2 O15 -87.08(19)
O9 Pr1 Zn2 O15 88.79(19)
O5 Pr1 Zn2 O15 -84.05(14)
O12 Pr1 Zn2 O15 -2.60(18)
O1 Pr1 Zn2 O15 -141.87(17)
O13 Pr1 Zn2 O15 -176.04(14)
O16 Pr1 Zn2 O15 2.0(5)
O18 Pr1 Zn2 O15 -3.5(8)
O10 Pr1 Zn2 O15 71.03(14)
O2 Pr1 Zn2 O15 139.09(14)
Zn1 Pr1 Zn2 O15 -92.99(12)
O6 Pr1 Zn2 O9 -175.9(2)
O5 Pr1 Zn2 O9 -172.84(18)
O12 Pr1 Zn2 O9 -91.4(2)
O1 Pr1 Zn2 O9 129.3(2)
O13 Pr1 Zn2 O9 95.16(18)
O16 Pr1 Zn2 O9 -86.8(6)
O18 Pr1 Zn2 O9 -92.3(8)
O10 Pr1 Zn2 O9 -17.77(17)
O2 Pr1 Zn2 O9 50.30(18)
Zn1 Pr1 Zn2 O9 178.22(15)
O6 Pr1 Zn2 N4 -177.5(2)
O9 Pr1 Zn2 N4 -1.6(2)
O5 Pr1 Zn2 N4 -174.43(17)
O12 Pr1 Zn2 N4 -93.0(2)
O1 Pr1 Zn2 N4 127.75(19)
O13 Pr1 Zn2 N4 93.57(18)
O16 Pr1 Zn2 N4 -88.4(6)
O18 Pr1 Zn2 N4 -93.9(8)
O10 Pr1 Zn2 N4 -19.36(17)
O2 Pr1 Zn2 N4 48.71(18)
Zn1 Pr1 Zn2 N4 176.63(15)
O6 Pr1 Zn2 N3 6.3(2)
O9 Pr1 Zn2 N3 -177.9(2)
O5 Pr1 Zn2 N3 9.30(17)
O12 Pr1 Zn2 N3 90.7(2)
O1 Pr1 Zn2 N3 -48.52(19)
O13 Pr1 Zn2 N3 -82.70(17)
O16 Pr1 Zn2 N3 95.3(6)
O18 Pr1 Zn2 N3 89.8(8)
O10 Pr1 Zn2 N3 164.37(16)
O2 Pr1 Zn2 N3 -127.56(17)
Zn1 Pr1 Zn2 N3 0.36(14)
C6 C1 C2 O1 -177.0(5)
C8 C1 C2 O1 -1.4(8)
C6 C1 C2 C3 -0.1(7)
C8 C1 C2 C3 175.6(5)
O1 C2 C3 C4 178.8(5)
C1 C2 C3 C4 1.6(8)
O1 C2 C3 O2 -0.2(7)
C1 C2 C3 O2 -177.3(4)
O2 C3 C4 C5 177.8(5)
C2 C3 C4 C5 -1.1(8)
C3 C4 C5 C6 -1.1(8)
C4 C5 C6 C1 2.7(8)
C2 C1 C6 C5 -2.0(8)
C8 C1 C6 C5 -178.0(5)
C1 C2 O1 Zn1 -19.6(7)
C3 C2 O1 Zn1 163.5(4)
C1 C2 O1 Pr1 174.9(4)
C3 C2 O1 Pr1 -2.0(7)
O5 Zn1 O1 C2 166.5(4)
O11 Zn1 O1 C2 -91.6(4)
N1 Zn1 O1 C2 19.8(4)
N2 Zn1 O1 C2 109.2(5)
Pr1 Zn1 O1 C2 -168.5(5)
O5 Zn1 O1 Pr1 -24.98(14)
O11 Zn1 O1 Pr1 76.88(17)
N1 Zn1 O1 Pr1 -171.67(16)
N2 Zn1 O1 Pr1 -82.3(4)
O6 Pr1 O1 C2 -131.8(4)
O9 Pr1 O1 C2 -31.2(5)
O5 Pr1 O1 C2 -169.3(4)
O12 Pr1 O1 C2 106.0(4)
O13 Pr1 O1 C2 -69.1(4)
O16 Pr1 O1 C2 140.4(9)
O18 Pr1 O1 C2 138.4(11)
O10 Pr1 O1 C2 43.6(4)
O2 Pr1 O1 C2 2.2(4)
Zn2 Pr1 O1 C2 -100.2(4)
Zn1 Pr1 O1 C2 168.5(5)
O6 Pr1 O1 Zn1 59.69(18)
O9 Pr1 O1 Zn1 160.33(17)
O5 Pr1 O1 Zn1 22.18(13)
O12 Pr1 O1 Zn1 -62.52(15)
O13 Pr1 O1 Zn1 122.38(15)
O16 Pr1 O1 Zn1 -28.1(8)
O18 Pr1 O1 Zn1 -30.0(11)
O10 Pr1 O1 Zn1 -124.84(14)
O2 Pr1 O1 Zn1 -166.31(19)
Zn2 Pr1 O1 Zn1 91.35(17)
C4 C3 O2 C7 -18.7(7)
C2 C3 O2 C7 160.2(5)
C4 C3 O2 Pr1 -177.0(4)
C2 C3 O2 Pr1 2.0(6)
O6 Pr1 O2 C3 93.7(4)
O9 Pr1 O2 C3 161.7(3)
O5 Pr1 O2 C3 7.0(4)
O12 Pr1 O2 C3 -69.9(3)
O1 Pr1 O2 C3 -2.1(3)
O13 Pr1 O2 C3 90.5(3)
O16 Pr1 O2 C3 -140.7(5)
O18 Pr1 O2 C3 -122.6(8)
O10 Pr1 O2 C3 -141.2(4)
Zn2 Pr1 O2 C3 133.6(3)
Zn1 Pr1 O2 C3 -9.8(3)
O6 Pr1 O2 C7 -63.5(4)
O9 Pr1 O2 C7 4.5(4)
O5 Pr1 O2 C7 -150.3(4)
O12 Pr1 O2 C7 132.9(4)
O1 Pr1 O2 C7 -159.3(4)
O13 Pr1 O2 C7 -66.7(4)
O16 Pr1 O2 C7 62.1(6)
O18 Pr1 O2 C7 80.2(8)
O10 Pr1 O2 C7 61.6(4)
Zn2 Pr1 O2 C7 -23.6(4)
Zn1 Pr1 O2 C7 -167.0(4)
C6 C1 C8 N1 -167.1(5)
C2 C1 C8 N1 17.1(8)
C1 C8 N1 O3 -173.7(4)
C1 C8 N1 Zn1 -10.2(7)
O5 Zn1 N1 C8 -73.5(5)
O11 Zn1 N1 C8 94.6(4)
O1 Zn1 N1 C8 -5.1(4)
N2 Zn1 N1 C8 -158.6(4)
Pr1 Zn1 N1 C8 -12.7(5)
O5 Zn1 N1 O3 88.7(4)
O11 Zn1 N1 O3 -103.3(3)
O1 Zn1 N1 O3 157.0(3)
N2 Zn1 N1 O3 3.5(3)
Pr1 Zn1 N1 O3 149.5(3)
C8 N1 O3 C9 -122.1(5)
Zn1 N1 O3 C9 72.9(4)
N1 O3 C9 C10 -60.4(6)
O3 C9 C10 O4 -53.3(6)
C9 C10 O4 N2 89.1(5)
C10 O4 N2 C11 -175.3(5)
C10 O4 N2 Zn1 -1.5(5)
O5 Zn1 N2 C11 -24.2(5)
O11 Zn1 N2 C11 -126.7(5)
O1 Zn1 N2 C11 32.1(7)
N1 Zn1 N2 C11 120.2(5)
Pr1 Zn1 N2 C11 -27.3(5)
O5 Zn1 N2 O4 163.0(4)
O11 Zn1 N2 O4 60.5(4)
O1 Zn1 N2 O4 -140.7(4)
N1 Zn1 N2 O4 -52.6(4)
Pr1 Zn1 N2 O4 159.9(3)
O4 N2 C11 C12 -176.6(5)
Zn1 N2 C11 C12 9.8(8)
N2 C11 C12 C13 10.7(8)
N2 C11 C12 C17 -173.7(5)
C17 C12 C13 O5 179.3(5)
C11 C12 C13 O5 -5.1(8)
C17 C12 C13 C14 -1.3(7)
C11 C12 C13 C14 174.4(5)
O5 C13 C14 O6 1.5(6)
C12 C13 C14 O6 -178.0(4)
O5 C13 C14 C15 179.9(4)
C12 C13 C14 C15 0.5(7)
O6 C14 C15 C16 179.6(5)
C13 C14 C15 C16 1.3(7)
O6 C14 C15 C18 1.9(8)
C13 C14 C15 C18 -176.4(5)
C14 C15 C16 C17 -2.3(8)
C18 C15 C16 C17 175.4(5)
C15 C16 C17 C12 1.5(8)
C13 C12 C17 C16 0.3(8)
C11 C12 C17 C16 -175.6(5)
C12 C13 O5 Zn1 -22.7(7)
C14 C13 O5 Zn1 157.9(3)
C12 C13 O5 Pr1 -172.0(4)
C14 C13 O5 Pr1 8.6(6)
O11 Zn1 O5 C13 134.6(4)
O1 Zn1 O5 C13 -127.2(4)
N1 Zn1 O5 C13 -56.8(5)
N2 Zn1 O5 C13 30.6(4)
Pr1 Zn1 O5 C13 -153.0(5)
O11 Zn1 O5 Pr1 -72.38(17)
O1 Zn1 O5 Pr1 25.80(15)
N1 Zn1 O5 Pr1 96.2(3)
N2 Zn1 O5 Pr1 -176.32(17)
O6 Pr1 O5 C13 -10.0(3)
O9 Pr1 O5 C13 -18.3(4)
O12 Pr1 O5 C13 -151.4(4)
O1 Pr1 O5 C13 132.4(4)
O13 Pr1 O5 C13 53.9(4)
O16 Pr1 O5 C13 -75.5(5)
O18 Pr1 O5 C13 -84.0(7)
O10 Pr1 O5 C13 -134.8(3)
O2 Pr1 O5 C13 123.7(3)
Zn2 Pr1 O5 C13 -12.0(4)
Zn1 Pr1 O5 C13 155.6(4)
O6 Pr1 O5 Zn1 -165.6(2)
O9 Pr1 O5 Zn1 -173.90(14)
O12 Pr1 O5 Zn1 53.04(16)
O1 Pr1 O5 Zn1 -23.21(14)
O13 Pr1 O5 Zn1 -101.66(16)
O16 Pr1 O5 Zn1 128.9(4)
O18 Pr1 O5 Zn1 120.4(6)
O10 Pr1 O5 Zn1 69.6(3)
O2 Pr1 O5 Zn1 -31.9(2)
Zn2 Pr1 O5 Zn1 -167.57(12)
C15 C14 O6 Zn2 1.2(8)
C13 C14 O6 Zn2 179.5(3)
C15 C14 O6 Pr1 170.3(4)
C13 C14 O6 Pr1 -11.3(6)
O14 Zn2 O6 C14 86.1(5)
O15 Zn2 O6 C14 -98.3(5)
O9 Zn2 O6 C14 173.6(5)
N4 Zn2 O6 C14 -178.0(8)
N3 Zn2 O6 C14 -4.1(5)
Pr1 Zn2 O6 C14 170.7(5)
O14 Zn2 O6 Pr1 -84.64(15)
O15 Zn2 O6 Pr1 91.01(16)
O9 Zn2 O6 Pr1 2.89(15)
N4 Zn2 O6 Pr1 11.3(9)
N3 Zn2 O6 Pr1 -174.86(17)
O9 Pr1 O6 C14 -174.8(4)
O5 Pr1 O6 C14 11.2(3)
O12 Pr1 O6 C14 60.2(4)
O1 Pr1 O6 C14 -26.2(4)
O13 Pr1 O6 C14 -96.2(4)
O16 Pr1 O6 C14 113.0(5)
O18 Pr1 O6 C14 102.4(6)
O10 Pr1 O6 C14 159.2(3)
O2 Pr1 O6 C14 -99.4(4)
Zn2 Pr1 O6 C14 -172.2(5)
Zn1 Pr1 O6 C14 3.4(4)
O9 Pr1 O6 Zn2 -2.64(14)
O5 Pr1 O6 Zn2 -176.7(2)
O12 Pr1 O6 Zn2 -127.60(15)
O1 Pr1 O6 Zn2 145.96(13)
O13 Pr1 O6 Zn2 75.98(16)
O16 Pr1 O6 Zn2 -74.8(4)
O18 Pr1 O6 Zn2 -85.4(5)
O10 Pr1 O6 Zn2 -28.7(2)
O2 Pr1 O6 Zn2 72.8(2)
Zn1 Pr1 O6 Zn2 175.52(12)
C14 C15 C18 N3 1.2(9)
C16 C15 C18 N3 -176.5(5)
C15 C18 N3 O7 178.2(5)
C15 C18 N3 Zn2 -6.4(8)
O6 Zn2 N3 C18 6.4(5)
O14 Zn2 N3 C18 -81.8(5)
O15 Zn2 N3 C18 92.7(5)
O9 Zn2 N3 C18 -6.3(12)
N4 Zn2 N3 C18 -174.7(4)
Pr1 Zn2 N3 C18 2.1(5)
O6 Zn2 N3 O7 -178.8(4)
O14 Zn2 N3 O7 92.9(4)
O15 Zn2 N3 O7 -92.6(4)
O9 Zn2 N3 O7 168.4(7)
N4 Zn2 N3 O7 0.0(4)
Pr1 Zn2 N3 O7 176.9(3)
C18 N3 O7 C19 -171.3(5)
Zn2 N3 O7 C19 13.2(6)
N3 O7 C19 C20 -74.7(5)
O7 C19 C20 O8 141.5(5)
C19 C20 O8 N4 -73.3(5)
C20 O8 N4 C21 174.2(5)
C20 O8 N4 Zn2 1.0(6)
O6 Zn2 N4 C21 23.0(11)
O14 Zn2 N4 C21 118.5(4)
O15 Zn2 N4 C21 -56.3(4)
O9 Zn2 N4 C21 31.5(4)
N3 Zn2 N4 C21 -150.6(4)
Pr1 Zn2 N4 C21 32.6(5)
O6 Zn2 N4 O8 -164.8(7)
O14 Zn2 N4 O8 -69.3(4)
O15 Zn2 N4 O8 115.9(4)
O9 Zn2 N4 O8 -156.4(4)
N3 Zn2 N4 O8 21.6(4)
Pr1 Zn2 N4 O8 -155.2(3)
O8 N4 C21 C22 174.4(5)
Zn2 N4 C21 C22 -12.3(8)
N4 C21 C22 C23 -14.9(8)
N4 C21 C22 C27 171.0(5)
C27 C22 C23 O9 178.7(5)
C21 C22 C23 O9 4.8(8)
C27 C22 C23 C24 0.9(7)
C21 C22 C23 C24 -173.1(5)
O9 C23 C24 C25 -179.3(5)
C22 C23 C24 C25 -1.3(8)
O9 C23 C24 O10 2.1(7)
C22 C23 C24 O10 -180.0(4)
O10 C24 C25 C26 178.8(5)
C23 C24 C25 C26 0.4(8)
C24 C25 C26 C27 1.1(8)
C25 C26 C27 C22 -1.6(8)
C23 C22 C27 C26 0.6(8)
C21 C22 C27 C26 174.9(5)
C22 C23 O9 Zn2 31.3(7)
C24 C23 O9 Zn2 -150.9(4)
C22 C23 O9 Pr1 162.1(4)
C24 C23 O9 Pr1 -20.1(6)
O6 Zn2 O9 C23 137.7(4)
O14 Zn2 O9 C23 -133.9(4)
O15 Zn2 O9 C23 50.8(4)
N4 Zn2 O9 C23 -40.8(4)
N3 Zn2 O9 C23 150.4(8)
Pr1 Zn2 O9 C23 140.5(5)
O6 Zn2 O9 Pr1 -2.82(14)
O14 Zn2 O9 Pr1 85.55(15)
O15 Zn2 O9 Pr1 -89.70(15)
N4 Zn2 O9 Pr1 178.72(17)
N3 Zn2 O9 Pr1 9.9(10)
O6 Pr1 O9 C23 -138.3(4)
O5 Pr1 O9 C23 -130.6(4)
O12 Pr1 O9 C23 -15.5(4)
O1 Pr1 O9 C23 109.2(4)
O13 Pr1 O9 C23 148.6(4)
O16 Pr1 O9 C23 -65.3(6)
O18 Pr1 O9 C23 -62.9(9)
O10 Pr1 O9 C23 19.1(4)
O2 Pr1 O9 C23 80.7(4)
Zn2 Pr1 O9 C23 -140.8(5)
Zn1 Pr1 O9 C23 -147.7(4)
O6 Pr1 O9 Zn2 2.49(13)
O5 Pr1 O9 Zn2 10.3(3)
O12 Pr1 O9 Zn2 125.35(15)
O1 Pr1 O9 Zn2 -110.0(2)
O13 Pr1 O9 Zn2 -70.58(14)
O16 Pr1 O9 Zn2 75.5(5)
O18 Pr1 O9 Zn2 77.9(8)
O10 Pr1 O9 Zn2 159.89(19)
O2 Pr1 O9 Zn2 -138.43(14)
Zn1 Pr1 O9 Zn2 -6.9(6)
C25 C24 O10 C28 10.9(7)
C23 C24 O10 C28 -170.6(4)
C25 C24 O10 Pr1 -164.2(4)
C23 C24 O10 Pr1 14.4(5)
O6 Pr1 O10 C24 11.4(4)
O9 Pr1 O10 C24 -17.0(3)
O5 Pr1 O10 C24 118.4(4)
O12 Pr1 O10 C24 135.2(4)
O1 Pr1 O10 C24 -163.3(3)
O13 Pr1 O10 C24 -71.1(4)
O16 Pr1 O10 C24 55.4(4)
O18 Pr1 O10 C24 66.4(6)
O2 Pr1 O10 C24 -124.9(4)
Zn2 Pr1 O10 C24 -4.8(3)
Zn1 Pr1 O10 C24 159.6(3)
O6 Pr1 O10 C28 -163.1(3)
O9 Pr1 O10 C28 168.4(4)
O5 Pr1 O10 C28 -56.2(5)
O12 Pr1 O10 C28 -39.3(4)
O1 Pr1 O10 C28 22.2(4)
O13 Pr1 O10 C28 114.3(4)
O16 Pr1 O10 C28 -119.2(5)
O18 Pr1 O10 C28 -108.2(6)
O2 Pr1 O10 C28 60.5(4)
Zn2 Pr1 O10 C28 -179.3(4)
Zn1 Pr1 O10 C28 -14.9(4)
O5 Zn1 O11 C29 42.6(5)
O1 Zn1 O11 C29 -39.5(5)
N1 Zn1 O11 C29 -130.3(4)
N2 Zn1 O11 C29 131.0(5)
Pr1 Zn1 O11 C29 2.8(4)
O6 Pr1 O12 C29 -64.7(7)
O9 Pr1 O12 C29 -160.9(6)
O5 Pr1 O12 C29 -20.7(7)
O1 Pr1 O12 C29 45.0(7)
O13 Pr1 O12 C29 56.2(8)
O16 Pr1 O12 C29 -114.3(8)
O18 Pr1 O12 C29 -109.1(10)
O10 Pr1 O12 C29 167.8(7)
O2 Pr1 O12 C29 102.2(7)
Zn2 Pr1 O12 C29 -110.0(6)
Zn1 Pr1 O12 C29 9.4(6)
Pr1 O12 C29 O11 -11.1(11)
Pr1 O12 C29 C30 166.9(5)
Zn1 O11 C29 O12 1.9(9)
Zn1 O11 C29 C30 -176.1(5)
O6 Pr1 O13 C31 -36.8(5)
O9 Pr1 O13 C31 40.6(5)
O5 Pr1 O13 C31 -96.2(5)
O12 Pr1 O13 C31 -169.1(4)
O1 Pr1 O13 C31 -158.3(5)
O16 Pr1 O13 C31 -1.0(8)
O18 Pr1 O13 C31 -9.6(11)
O10 Pr1 O13 C31 88.5(5)
O2 Pr1 O13 C31 141.0(5)
Zn2 Pr1 O13 C31 1.2(5)
Zn1 Pr1 O13 C31 -129.1(5)
O6 Zn2 O14 C31 31.9(4)
O15 Zn2 O14 C31 -9.4(15)
O9 Zn2 O14 C31 -55.6(4)
N4 Zn2 O14 C31 -137.7(4)
N3 Zn2 O14 C31 114.5(4)
Pr1 Zn2 O14 C31 -11.1(4)
Pr1 O13 C31 O14 -10.2(9)
Pr1 O13 C31 C32 167.4(4)
Zn2 O14 C31 O13 16.1(8)
Zn2 O14 C31 C32 -161.7(4)
O6 Zn2 O15 C33 -41.6(5)
O14 Zn2 O15 C33 -0.3(16)
O9 Zn2 O15 C33 45.8(5)
N4 Zn2 O15 C33 128.1(6)
N3 Zn2 O15 C33 -124.1(6)
Pr1 Zn2 O15 C33 1.4(5)
O6 Zn2 O15 C35 157.5(10)
O14 Zn2 O15 C35 -161.1(14)
O9 Zn2 O15 C35 -115.0(10)
N4 Zn2 O15 C35 -32.8(10)
N3 Zn2 O15 C35 75.1(10)
Pr1 Zn2 O15 C35 -159.5(10)
O6 Pr1 O16 C33 30.2(18)
O9 Pr1 O16 C33 -49.5(18)
O5 Pr1 O16 C33 91.6(19)
O12 Pr1 O16 C33 169(2)
O1 Pr1 O16 C33 135.1(14)
O13 Pr1 O16 C33 -6(2)
O18 Pr1 O16 C33 143(8)
O10 Pr1 O16 C33 -114.7(19)
O2 Pr1 O16 C33 -115.1(19)
Zn2 Pr1 O16 C33 -8.2(17)
Zn1 Pr1 O16 C33 118.5(18)
Pr1 O16 C33 O15 14(3)
Pr1 O16 C33 C34 -164.7(13)
C35 O15 C33 O16 158.1(16)
Zn2 O15 C33 O16 -8.1(17)
C35 O15 C33 C34 -23.6(11)
Zn2 O15 C33 C34 170.2(6)
C33 O15 C35 O17 -160.2(15)
Zn2 O15 C35 O17 3(2)
C33 O15 C35 C36 13.7(15)
Zn2 O15 C35 C36 176.9(9)
O6 Pr1 O18 C37 -89(3)
O9 Pr1 O18 C37 -165(3)
O5 Pr1 O18 C37 -25(2)
O12 Pr1 O18 C37 55(2)
O1 Pr1 O18 C37 21(3)
O13 Pr1 O18 C37 -116(2)
O16 Pr1 O18 C37 -153(9)
O10 Pr1 O18 C37 132(3)
O2 Pr1 O18 C37 115(2)
Zn2 Pr1 O18 C37 -126(3)
Zn1 Pr1 O18 C37 4(3)
